data_4344539
loop_
_publ_author_name
'Gregoli\'nski, Janusz'
'Hikita, Masahiro'
'Sakamoto, Tatsuya'
'Sugimoto, Hideki'
'Tsukube, Hiroshi'
'Miyake, Hiroyuki'

_publ_section_title
;
 Redox-Triggered Helicity Inversion in Chiral Cobalt Complexes in
 Combination with H(+) and NO3(-) Stimuli.
;
_journal_issue 2
_journal_name_full 'Inorganic chemistry'
_journal_page_first 633
_journal_page_last 643
_journal_paper_doi 10.1021/acs.inorgchem.5b01902
_journal_volume 55
_journal_year 2016
_chemical_absolute_configuration rmad
_chemical_formula_moiety 'C24 H32 Co N4 O2 S2, Cl O4, C H Cl3'
_chemical_formula_sum 'C25 H33 Cl4 Co N4 O6 S2'
_chemical_formula_weight 750.40
_chemical_name_systematic
; 
 ? 
;
_space_group_IT_number 19
_symmetry_cell_setting orthorhombic
_symmetry_space_group_name_Hall 'P 2ac 2ab'
_symmetry_space_group_name_H-M 'P 21 21 21'
_atom_sites_solution_hydrogens geom
_atom_sites_solution_primary direct
_atom_sites_solution_secondary difmap
_audit_creation_method SHELXL-97
_cell_angle_alpha 90.00
_cell_angle_beta 90.00
_cell_angle_gamma 90.00
_cell_formula_units_Z 4
_cell_length_a 14.1722(11)
_cell_length_b 14.4565(11)
_cell_length_c 15.2586(13)
_cell_measurement_reflns_used 9137
_cell_measurement_temperature 100(2)
_cell_measurement_theta_max 27.4835
_cell_measurement_theta_min 4.0033
_cell_volume 3126.2(4)
_computing_cell_refinement 'CrystalClear (Rigaku Corp., 2000)'
_computing_data_collection 'CrystalClear (Rigaku Corp., 2000)'
_computing_data_reduction 'CrystalClear (Rigaku Corp., 2000)'
_computing_structure_refinement 'SHELXL-97 (Sheldrick, 1997)'
_computing_structure_solution 'SIR97(Altomare, 1999)'
_diffrn_ambient_temperature 100(2)
_diffrn_measured_fraction_theta_full 0.977
_diffrn_measured_fraction_theta_max 0.977
_diffrn_measurement_device
;
Mercury CCD (2x2 bin mode)
;
_diffrn_measurement_method \w
_diffrn_radiation_detector CCD
_diffrn_radiation_monochromator 'Graphite Monochromator'
_diffrn_radiation_source 'Rotating Anode'
_diffrn_radiation_type MoK\a
_diffrn_radiation_wavelength 0.71070
_diffrn_reflns_av_R_equivalents 0.0372
_diffrn_reflns_av_sigmaI/netI 0.0377
_diffrn_reflns_limit_h_max 9
_diffrn_reflns_limit_h_min -18
_diffrn_reflns_limit_k_max 18
_diffrn_reflns_limit_k_min -18
_diffrn_reflns_limit_l_max 13
_diffrn_reflns_limit_l_min -19
_diffrn_reflns_number 23780
_diffrn_reflns_theta_full 27.48
_diffrn_reflns_theta_max 27.48
_diffrn_reflns_theta_min 4.03
_exptl_absorpt_coefficient_mu 1.071
_exptl_absorpt_correction_T_max 0.9484
_exptl_absorpt_correction_T_min 0.7756
_exptl_absorpt_correction_type multi-scan
_exptl_absorpt_process_details '(Jacobson, 1998)'
_exptl_crystal_colour Blue
_exptl_crystal_density_diffrn 1.594
_exptl_crystal_density_method 'not measured'
_exptl_crystal_description Prism
_exptl_crystal_F_000 1544
_exptl_crystal_size_max 0.25
_exptl_crystal_size_mid 0.15
_exptl_crystal_size_min 0.05
_refine_diff_density_max 0.556
_refine_diff_density_min -0.551
_refine_diff_density_rms 0.160
_refine_ls_abs_structure_details 'Flack H D (1983), Acta Cryst. A39, 876-881'
_refine_ls_abs_structure_Flack 0.015(13)
_refine_ls_extinction_method none
_refine_ls_goodness_of_fit_ref 1.246
_refine_ls_hydrogen_treatment constr
_refine_ls_matrix_type full
_refine_ls_number_parameters 385
_refine_ls_number_reflns 6990
_refine_ls_number_restraints 0
_refine_ls_restrained_S_all 1.246
_refine_ls_R_factor_all 0.0397
_refine_ls_R_factor_gt 0.0371
_refine_ls_shift/su_max 0.001
_refine_ls_shift/su_mean 0.000
_refine_ls_structure_factor_coef Fsqd
_refine_ls_weighting_details 'calc w=1/[\s^2^(Fo^2^)+(0.0466P)^2^+1.1295P] where P=(Fo^2^+2Fc^2^)/3'
_refine_ls_weighting_scheme calc
_refine_ls_wR_factor_gt 0.0942
_refine_ls_wR_factor_ref 0.0952
_reflns_number_gt 6757
_reflns_number_total 6990
_reflns_threshold_expression >2sigma(I)
_cod_data_source_file ic5b01902_si_001.cif
_cod_data_source_block '[Co(L3)](ClO4)(CHCl3)'
_cod_depositor_comments
;
The following automatic conversions were performed:

'_exptl_absorpt_correction_type' value 'Multi-scan' changed to
'multi-scan' according to
/usr/data/users/saulius/crontab/automatic-downloads/current/ACS/lib/dictionaries/cif_core.dic
dictionary named 'cif_core.dic' version 2.4.2 from 2011-04-26.

Automatic conversion script
Id: cif_fix_values 4268 2015-11-12 08:31:59Z antanas 
;
_cod_database_code 4344539

loop_
_symmetry_equiv_pos_as_xyz
'x, y, z'
'-x+1/2, -y, z+1/2'
'x+1/2, -y+1/2, -z'
'-x, y+1/2, -z+1/2'

loop_
_atom_site_label
_atom_site_type_symbol
_atom_site_fract_x
_atom_site_fract_y
_atom_site_fract_z
_atom_site_U_iso_or_equiv
_atom_site_adp_type
_atom_site_occupancy
_atom_site_symmetry_multiplicity
_atom_site_calc_flag
_atom_site_refinement_flags
Co1 Co 0.26691(3) 0.96076(3) 0.53978(2) 0.00724(9) Uani 1 1 d .
C1 C 0.3797(2) 0.8795(2) 0.69133(17) 0.0098(6) Uani 1 1 d .
C2 C 0.4289(2) 0.8209(2) 0.74783(17) 0.0126(6) Uani 1 1 d .
H1 H 0.4165 0.7563 0.7483 0.015 Uiso 1 1 calc R
C3 C 0.4962(2) 0.8585(2) 0.80334(19) 0.0155(6) Uani 1 1 d .
H2 H 0.5325 0.8195 0.8404 0.019 Uiso 1 1 calc R
C4 C 0.5101(2) 0.9543(2) 0.80439(18) 0.0164(6) Uani 1 1 d .
H3 H 0.5545 0.9800 0.8442 0.020 Uiso 1 1 calc R
C5 C 0.4608(2) 1.0128(2) 0.74877(17) 0.0128(6) Uani 1 1 d .
H4 H 0.4708 1.0777 0.7515 0.015 Uiso 1 1 calc R
C6 C 0.3958(2) 0.9758(2) 0.68820(16) 0.0096(5) Uani 1 1 d .
N1 N 0.34888(17) 1.02548(18) 0.62119(14) 0.0095(5) Uani 1 1 d .
C7 C 0.3789(2) 1.1115(2) 0.59693(17) 0.0109(6) Uani 1 1 d .
O1 O 0.43337(16) 1.16217(16) 0.63643(13) 0.0159(5) Uani 1 1 d .
C8 C 0.3423(2) 1.1417(2) 0.50716(18) 0.0129(6) Uani 1 1 d .
H5 H 0.3902 1.1213 0.4631 0.015 Uiso 1 1 calc R
C9 C 0.3357(3) 1.2468(2) 0.5001(2) 0.0185(7) Uani 1 1 d .
H6 H 0.3060 1.2635 0.4442 0.028 Uiso 1 1 calc R
H7 H 0.3991 1.2736 0.5028 0.028 Uiso 1 1 calc R
H8 H 0.2975 1.2709 0.5486 0.028 Uiso 1 1 calc R
N2 N 0.25331(18) 1.09075(17) 0.48698(13) 0.0098(5) Uani 1 1 d .
C10 C 0.2351(2) 1.0915(2) 0.39078(17) 0.0156(6) Uani 1 1 d .
H9 H 0.2292 1.1555 0.3704 0.023 Uiso 1 1 calc R
H10 H 0.1765 1.0580 0.3784 0.023 Uiso 1 1 calc R
H11 H 0.2877 1.0614 0.3603 0.023 Uiso 1 1 calc R
C11 C 0.1744(2) 1.1359(2) 0.5362(2) 0.0153(6) Uani 1 1 d .
H12 H 0.1971 1.1575 0.5940 0.018 Uiso 1 1 calc R
H13 H 0.1507 1.1900 0.5031 0.018 Uiso 1 1 calc R
C12 C 0.0970(2) 1.0665(2) 0.5480(2) 0.0155(6) Uani 1 1 d .
H14 H 0.0718 1.0477 0.4902 0.019 Uiso 1 1 calc R
H15 H 0.0450 1.0939 0.5826 0.019 Uiso 1 1 calc R
N3 N 0.13662(17) 0.98416(17) 0.59491(14) 0.0094(5) Uani 1 1 d .
C13 C 0.1390(2) 1.0000(2) 0.69132(18) 0.0142(6) Uani 1 1 d .
H16 H 0.1866 1.0470 0.7050 0.021 Uiso 1 1 calc R
H17 H 0.1551 0.9421 0.7212 0.021 Uiso 1 1 calc R
H18 H 0.0770 1.0212 0.7112 0.021 Uiso 1 1 calc R
C14 C 0.0770(2) 0.9013(2) 0.57344(18) 0.0131(6) Uani 1 1 d .
H19 H 0.0962 0.8507 0.6144 0.016 Uiso 1 1 calc R
C15 C -0.0287(2) 0.9159(3) 0.5854(2) 0.0195(7) Uani 1 1 d .
H20 H -0.0410 0.9395 0.6445 0.029 Uiso 1 1 calc R
H21 H -0.0617 0.8568 0.5775 0.029 Uiso 1 1 calc R
H22 H -0.0515 0.9605 0.5420 0.029 Uiso 1 1 calc R
C16 C 0.1023(2) 0.8694(2) 0.48037(18) 0.0121(6) Uani 1 1 d .
O2 O 0.04403(16) 0.82528(18) 0.43735(14) 0.0199(5) Uani 1 1 d .
N4 N 0.19223(17) 0.89007(17) 0.45694(15) 0.0097(5) Uani 1 1 d .
C17 C 0.2365(2) 0.8457(2) 0.38568(17) 0.0105(5) Uani 1 1 d .
C18 C 0.1921(2) 0.7918(2) 0.32049(18) 0.0129(6) Uani 1 1 d .
H23 H 0.1252 0.7875 0.3188 0.015 Uiso 1 1 calc R
C19 C 0.2461(2) 0.7448(2) 0.25863(17) 0.0163(6) Uani 1 1 d .
H24 H 0.2151 0.7086 0.2154 0.020 Uiso 1 1 calc R
C20 C 0.3439(2) 0.7492(2) 0.25827(18) 0.0169(6) Uani 1 1 d .
H25 H 0.3794 0.7145 0.2169 0.020 Uiso 1 1 calc R
C21 C 0.3891(2) 0.8049(2) 0.31907(18) 0.0136(6) Uani 1 1 d .
H26 H 0.4558 0.8107 0.3184 0.016 Uiso 1 1 calc R
C22 C 0.3355(2) 0.8524(2) 0.38131(17) 0.0110(6) Uani 1 1 d .
S1 S 0.28385(5) 0.83991(5) 0.62721(4) 0.00932(14) Uani 1 1 d .
C23 C 0.3204(2) 0.7306(2) 0.58030(19) 0.0139(6) Uani 1 1 d .
H27 H 0.3883 0.7323 0.5682 0.021 Uiso 1 1 calc R
H28 H 0.2858 0.7198 0.5256 0.021 Uiso 1 1 calc R
H29 H 0.3068 0.6805 0.6217 0.021 Uiso 1 1 calc R
S2 S 0.38763(5) 0.93573(5) 0.45131(4) 0.01008(14) Uani 1 1 d .
C24 C 0.4923(2) 0.8825(2) 0.4964(2) 0.0157(6) Uani 1 1 d .
H30 H 0.4778 0.8191 0.5145 0.024 Uiso 1 1 calc R
H31 H 0.5138 0.9181 0.5474 0.024 Uiso 1 1 calc R
H32 H 0.5421 0.8816 0.4519 0.024 Uiso 1 1 calc R
Cl1 Cl 0.13664(5) 0.68820(6) 0.76505(5) 0.01671(16) Uani 1 1 d .
O3 O 0.23590(17) 0.69067(18) 0.78666(14) 0.0209(5) Uani 1 1 d .
O4 O 0.0942(2) 0.77710(19) 0.78458(18) 0.0293(6) Uani 1 1 d .
O5 O 0.12552(18) 0.6695(2) 0.67289(14) 0.0299(6) Uani 1 1 d .
O6 O 0.09139(19) 0.61787(19) 0.81639(16) 0.0268(6) Uani 1 1 d .
C25 C 0.2749(3) 0.5387(3) 0.9438(2) 0.0240(7) Uani 1 1 d .
H33 H 0.2219 0.5748 0.9174 0.029 Uiso 1 1 calc R
Cl2 Cl 0.28303(7) 0.43109(7) 0.89030(7) 0.0324(2) Uani 1 1 d .
Cl3 Cl 0.25102(8) 0.52120(7) 1.05694(6) 0.0399(3) Uani 1 1 d .
Cl4 Cl 0.38057(7) 0.60180(7) 0.93103(6) 0.02732(19) Uani 1 1 d .

loop_
_atom_site_aniso_label
_atom_site_aniso_U_11
_atom_site_aniso_U_22
_atom_site_aniso_U_33
_atom_site_aniso_U_23
_atom_site_aniso_U_13
_atom_site_aniso_U_12
Co1 0.00755(18) 0.00619(18) 0.00798(14) 0.00000(14) 0.00011(13) -0.00010(15)
C1 0.0103(14) 0.0096(14) 0.0093(11) -0.0004(10) 0.0004(10) 0.0016(12)
C2 0.0128(14) 0.0136(15) 0.0115(12) 0.0006(11) -0.0002(11) 0.0027(12)
C3 0.0120(15) 0.0193(17) 0.0153(13) 0.0014(12) -0.0026(11) 0.0046(13)
C4 0.0145(15) 0.0198(17) 0.0148(12) 0.0002(12) -0.0042(11) -0.0007(14)
C5 0.0127(14) 0.0113(15) 0.0144(12) -0.0006(11) -0.0027(11) -0.0004(12)
C6 0.0086(13) 0.0107(14) 0.0094(11) 0.0006(10) -0.0004(10) 0.0034(12)
N1 0.0115(12) 0.0083(12) 0.0086(9) 0.0008(9) -0.0031(9) 0.0007(10)
C7 0.0119(14) 0.0121(15) 0.0086(11) -0.0001(10) 0.0005(10) 0.0009(12)
O1 0.0185(12) 0.0106(11) 0.0185(9) -0.0008(8) -0.0059(9) -0.0046(9)
C8 0.0148(16) 0.0119(16) 0.0118(12) 0.0000(11) 0.0004(11) -0.0042(12)
C9 0.0271(19) 0.0119(15) 0.0164(13) 0.0035(12) -0.0014(13) -0.0006(14)
N2 0.0111(13) 0.0098(12) 0.0085(9) -0.0005(9) 0.0006(9) 0.0011(10)
C10 0.0213(16) 0.0165(15) 0.0090(11) 0.0036(11) -0.0051(12) -0.0026(14)
C11 0.0129(15) 0.0121(15) 0.0210(13) 0.0000(12) 0.0008(12) 0.0046(12)
C12 0.0158(15) 0.0122(14) 0.0186(13) 0.0012(12) 0.0021(12) 0.0065(12)
N3 0.0093(12) 0.0091(13) 0.0098(10) 0.0003(8) 0.0004(9) 0.0009(10)
C13 0.0163(16) 0.0152(16) 0.0111(12) -0.0031(11) 0.0008(11) 0.0014(13)
C14 0.0126(15) 0.0144(15) 0.0122(12) -0.0007(11) 0.0006(11) -0.0014(13)
C15 0.0128(15) 0.0232(19) 0.0225(14) -0.0017(13) 0.0057(12) -0.0023(14)
C16 0.0109(15) 0.0111(15) 0.0143(12) -0.0003(10) 0.0002(11) -0.0013(12)
O2 0.0126(11) 0.0262(14) 0.0210(10) -0.0074(10) 0.0002(9) -0.0092(10)
N4 0.0086(12) 0.0091(12) 0.0114(10) 0.0001(10) 0.0012(9) -0.0022(9)
C17 0.0133(14) 0.0072(13) 0.0111(11) 0.0010(10) -0.0007(11) 0.0008(12)
C18 0.0137(15) 0.0134(16) 0.0114(12) -0.0017(11) -0.0035(11) -0.0018(12)
C19 0.0248(18) 0.0142(15) 0.0099(11) -0.0032(11) -0.0023(11) -0.0018(13)
C20 0.0237(17) 0.0148(16) 0.0120(12) 0.0002(12) 0.0035(12) 0.0029(13)
C21 0.0147(15) 0.0119(15) 0.0143(12) 0.0006(11) 0.0012(11) 0.0021(13)
C22 0.0154(15) 0.0082(14) 0.0095(11) 0.0027(10) 0.0001(11) 0.0007(12)
S1 0.0096(3) 0.0067(3) 0.0117(3) 0.0005(2) 0.0001(2) 0.0005(3)
C23 0.0170(16) 0.0083(15) 0.0165(12) -0.0023(11) 0.0000(11) 0.0001(12)
S2 0.0086(3) 0.0100(3) 0.0117(3) -0.0012(3) 0.0016(2) -0.0007(3)
C24 0.0106(15) 0.0177(17) 0.0188(13) -0.0038(12) -0.0001(12) 0.0023(13)
Cl1 0.0130(4) 0.0216(4) 0.0156(3) 0.0003(3) -0.0003(3) -0.0044(3)
O3 0.0133(11) 0.0302(13) 0.0193(9) 0.0027(10) -0.0025(9) -0.0032(11)
O4 0.0244(15) 0.0237(14) 0.0397(14) 0.0011(11) -0.0025(11) 0.0060(12)
O5 0.0198(13) 0.0544(19) 0.0154(10) -0.0072(11) -0.0033(9) -0.0081(13)
O6 0.0260(14) 0.0232(14) 0.0312(12) 0.0077(10) 0.0065(11) -0.0099(12)
C25 0.0187(17) 0.0186(16) 0.0346(16) 0.0011(14) 0.0017(14) 0.0023(15)
Cl2 0.0253(5) 0.0248(5) 0.0470(5) -0.0078(4) 0.0005(4) -0.0004(4)
Cl3 0.0535(7) 0.0294(5) 0.0368(5) 0.0062(4) 0.0134(4) 0.0008(5)
Cl4 0.0205(4) 0.0225(4) 0.0390(4) 0.0037(4) -0.0003(4) -0.0013(4)

loop_
_atom_type_symbol
_atom_type_description
_atom_type_scat_dispersion_real
_atom_type_scat_dispersion_imag
_atom_type_scat_source
C C 0.0033 0.0016 'International Tables Vol C Tables 4.2.6.8 and 6.1.1.4'
H H 0.0000 0.0000 'International Tables Vol C Tables 4.2.6.8 and 6.1.1.4'
N N 0.0061 0.0033 'International Tables Vol C Tables 4.2.6.8 and 6.1.1.4'
O O 0.0106 0.0060 'International Tables Vol C Tables 4.2.6.8 and 6.1.1.4'
S S 0.1246 0.1234 'International Tables Vol C Tables 4.2.6.8 and 6.1.1.4'
Cl Cl 0.1484 0.1585 'International Tables Vol C Tables 4.2.6.8 and 6.1.1.4'
Co Co 0.3494 0.9721 'International Tables Vol C Tables 4.2.6.8 and 6.1.1.4'

loop_
_geom_angle_atom_site_label_1
_geom_angle_atom_site_label_2
_geom_angle_atom_site_label_3
_geom_angle
N4 Co1 N1 175.97(11)
N4 Co1 N2 100.09(10)
N1 Co1 N2 82.32(10)
N4 Co1 N3 82.14(10)
N1 Co1 N3 101.32(10)
N2 Co1 N3 85.74(10)
N4 Co1 S2 86.45(7)
N1 Co1 S2 90.37(7)
N2 Co1 S2 89.02(7)
N3 Co1 S2 166.41(7)
N4 Co1 S1 92.07(7)
N1 Co1 S1 85.97(8)
N2 Co1 S1 165.89(6)
N3 Co1 S1 88.89(7)
S2 Co1 S1 98.93(3)
C2 C1 C6 122.6(3)
C2 C1 S1 121.9(2)
C6 C1 S1 115.1(2)
C3 C2 C1 118.8(3)
C3 C2 H1 120.6
C1 C2 H1 120.6
C2 C3 C4 119.5(3)
C2 C3 H2 120.2
C4 C3 H2 120.2
C5 C4 C3 121.7(3)
C5 C4 H3 119.2
C3 C4 H3 119.2
C4 C5 C6 120.0(3)
C4 C5 H4 120.0
C6 C5 H4 120.0
C5 C6 C1 117.2(3)
C5 C6 N1 126.0(3)
C1 C6 N1 116.7(3)
C7 N1 C6 120.8(2)
C7 N1 Co1 116.87(18)
C6 N1 Co1 119.9(2)
O1 C7 N1 127.5(3)
O1 C7 C8 119.0(3)
N1 C7 C8 113.4(3)
N2 C8 C9 115.1(3)
N2 C8 C7 109.3(2)
C9 C8 C7 111.6(2)
N2 C8 H5 106.8
C9 C8 H5 106.8
C7 C8 H5 106.8
C8 C9 H6 109.5
C8 C9 H7 109.5
H6 C9 H7 109.5
C8 C9 H8 109.5
H6 C9 H8 109.5
H7 C9 H8 109.5
C10 N2 C8 110.2(2)
C10 N2 C11 111.2(2)
C8 N2 C11 108.2(2)
C10 N2 Co1 114.16(18)
C8 N2 Co1 106.94(18)
C11 N2 Co1 105.79(17)
N2 C10 H9 109.5
N2 C10 H10 109.5
H9 C10 H10 109.5
N2 C10 H11 109.5
H9 C10 H11 109.5
H10 C10 H11 109.5
C12 C11 N2 108.4(2)
C12 C11 H12 110.0
N2 C11 H12 110.0
C12 C11 H13 110.0
N2 C11 H13 110.0
H12 C11 H13 108.4
C11 C12 N3 108.4(2)
C11 C12 H14 110.0
N3 C12 H14 110.0
C11 C12 H15 110.0
N3 C12 H15 110.0
H14 C12 H15 108.4
C13 N3 C12 111.0(2)
C13 N3 C14 110.5(2)
C12 N3 C14 108.6(2)
C13 N3 Co1 114.12(19)
C12 N3 Co1 105.75(17)
C14 N3 Co1 106.55(17)
N3 C13 H16 109.5
N3 C13 H17 109.5
H16 C13 H17 109.5
N3 C13 H18 109.5
H16 C13 H18 109.5
H17 C13 H18 109.5
N3 C14 C15 114.6(3)
N3 C14 C16 108.0(2)
C15 C14 C16 112.5(2)
N3 C14 H19 107.1
C15 C14 H19 107.1
C16 C14 H19 107.1
C14 C15 H20 109.5
C14 C15 H21 109.5
H20 C15 H21 109.5
C14 C15 H22 109.5
H20 C15 H22 109.5
H21 C15 H22 109.5
O2 C16 N4 127.1(3)
O2 C16 C14 119.4(3)
N4 C16 C14 113.4(2)
C16 N4 C17 121.4(2)
C16 N4 Co1 117.18(19)
C17 N4 Co1 119.97(19)
C22 C17 N4 116.7(3)
C22 C17 C18 116.7(3)
N4 C17 C18 126.6(3)
C19 C18 C17 120.1(3)
C19 C18 H23 120.0
C17 C18 H23 120.0
C20 C19 C18 122.0(3)
C20 C19 H24 119.0
C18 C19 H24 119.0
C21 C20 C19 119.1(3)
C21 C20 H25 120.5
C19 C20 H25 120.5
C20 C21 C22 119.3(3)
C20 C21 H26 120.3
C22 C21 H26 120.3
C21 C22 C17 122.7(3)
C21 C22 S2 121.1(2)
C17 C22 S2 115.7(2)
C1 S1 C23 106.35(15)
C1 S1 Co1 99.30(10)
C23 S1 Co1 118.83(10)
S1 C23 H27 109.5
S1 C23 H28 109.5
H27 C23 H28 109.5
S1 C23 H29 109.5
H27 C23 H29 109.5
H28 C23 H29 109.5
C22 S2 C24 106.43(15)
C22 S2 Co1 99.01(10)
C24 S2 Co1 118.20(10)
S2 C24 H30 109.5
S2 C24 H31 109.5
H30 C24 H31 109.5
S2 C24 H32 109.5
H30 C24 H32 109.5
H31 C24 H32 109.5
O6 Cl1 O5 110.58(17)
O6 Cl1 O3 109.15(16)
O5 Cl1 O3 109.49(14)
O6 Cl1 O4 109.29(16)
O5 Cl1 O4 108.73(17)
O3 Cl1 O4 109.59(16)
Cl2 C25 Cl4 110.46(19)
Cl2 C25 Cl3 109.7(2)
Cl4 C25 Cl3 110.05(19)
Cl2 C25 H33 108.9
Cl4 C25 H33 108.9
Cl3 C25 H33 108.9

loop_
_geom_bond_atom_site_label_1
_geom_bond_atom_site_label_2
_geom_bond_distance
Co1 N4 1.940(2)
Co1 N1 1.941(2)
Co1 N2 2.054(2)
Co1 N3 2.057(2)
Co1 S2 2.2091(8)
Co1 S1 2.2113(8)
C1 C2 1.395(4)
C1 C6 1.412(4)
C1 S1 1.769(3)
C2 C3 1.387(4)
C2 H1 0.9500
C3 C4 1.399(5)
C3 H2 0.9500
C4 C5 1.387(4)
C4 H3 0.9500
C5 C6 1.411(4)
C5 H4 0.9500
C6 N1 1.415(3)
N1 C7 1.366(4)
C7 O1 1.223(4)
C7 C8 1.528(4)
C8 N2 1.493(4)
C8 C9 1.526(5)
C8 H5 1.0000
C9 H6 0.9800
C9 H7 0.9800
C9 H8 0.9800
N2 C10 1.490(3)
N2 C11 1.497(4)
C10 H9 0.9800
C10 H10 0.9800
C10 H11 0.9800
C11 C12 1.497(4)
C11 H12 0.9900
C11 H13 0.9900
C12 N3 1.498(4)
C12 H14 0.9900
C12 H15 0.9900
N3 C13 1.489(3)
N3 C14 1.502(4)
C13 H16 0.9800
C13 H17 0.9800
C13 H18 0.9800
C14 C15 1.524(4)
C14 C16 1.536(4)
C14 H19 1.0000
C15 H20 0.9800
C15 H21 0.9800
C15 H22 0.9800
C16 O2 1.233(4)
C16 N4 1.357(4)
N4 C17 1.410(4)
C17 C22 1.407(4)
C17 C18 1.412(4)
C18 C19 1.393(4)
C18 H23 0.9500
C19 C20 1.387(5)
C19 H24 0.9500
C20 C21 1.385(4)
C20 H25 0.9500
C21 C22 1.397(4)
C21 H26 0.9500
C22 S2 1.772(3)
S1 C23 1.811(3)
C23 H27 0.9800
C23 H28 0.9800
C23 H29 0.9800
S2 C24 1.807(3)
C24 H30 0.9800
C24 H31 0.9800
C24 H32 0.9800
Cl1 O6 1.435(3)
Cl1 O5 1.441(2)
Cl1 O3 1.445(3)
Cl1 O4 1.450(3)
C25 Cl2 1.761(4)
C25 Cl4 1.764(4)
C25 Cl3 1.777(3)
C25 H33 1.0000

loop_
_geom_torsion_atom_site_label_1
_geom_torsion_atom_site_label_2
_geom_torsion_atom_site_label_3
_geom_torsion_atom_site_label_4
_geom_torsion
C6 C1 C2 C3 0.1(4)
S1 C1 C2 C3 -172.8(2)
C1 C2 C3 C4 2.9(4)
C2 C3 C4 C5 -2.5(5)
C3 C4 C5 C6 -1.0(5)
C4 C5 C6 C1 3.9(4)
C4 C5 C6 N1 -172.3(3)
C2 C1 C6 C5 -3.5(4)
S1 C1 C6 C5 169.8(2)
C2 C1 C6 N1 173.0(3)
S1 C1 C6 N1 -13.6(3)
C5 C6 N1 C7 14.8(4)
C1 C6 N1 C7 -161.5(3)
C5 C6 N1 Co1 176.5(2)
C1 C6 N1 Co1 0.3(3)
N2 Co1 N1 C7 -15.9(2)
N3 Co1 N1 C7 -100.0(2)
S2 Co1 N1 C7 73.0(2)
S1 Co1 N1 C7 171.9(2)
N2 Co1 N1 C6 -178.4(2)
N3 Co1 N1 C6 97.5(2)
S2 Co1 N1 C6 -89.4(2)
S1 Co1 N1 C6 9.5(2)
C6 N1 C7 O1 -14.5(5)
Co1 N1 C7 O1 -176.8(2)
C6 N1 C7 C8 161.7(2)
Co1 N1 C7 C8 -0.6(3)
O1 C7 C8 N2 -158.9(3)
N1 C7 C8 N2 24.5(3)
O1 C7 C8 C9 -30.4(4)
N1 C7 C8 C9 153.0(3)
C9 C8 N2 C10 74.0(3)
C7 C8 N2 C10 -159.5(2)
C9 C8 N2 C11 -47.9(3)
C7 C8 N2 C11 78.7(3)
C9 C8 N2 Co1 -161.41(19)
C7 C8 N2 Co1 -34.8(3)
N4 Co1 N2 C10 -26.5(2)
N1 Co1 N2 C10 150.3(2)
N3 Co1 N2 C10 -107.7(2)
S2 Co1 N2 C10 59.7(2)
S1 Co1 N2 C10 -175.6(2)
N4 Co1 N2 C8 -148.67(16)
N1 Co1 N2 C8 28.06(17)
N3 Co1 N2 C8 130.10(17)
S2 Co1 N2 C8 -62.45(16)
S1 Co1 N2 C8 62.2(4)
N4 Co1 N2 C11 96.14(18)
N1 Co1 N2 C11 -87.14(18)
N3 Co1 N2 C11 14.91(18)
S2 Co1 N2 C11 -177.65(17)
S1 Co1 N2 C11 -53.0(4)
C10 N2 C11 C12 82.4(3)
C8 N2 C11 C12 -156.4(2)
Co1 N2 C11 C12 -42.1(3)
N2 C11 C12 N3 57.3(3)
C11 C12 N3 C13 82.6(3)
C11 C12 N3 C14 -155.7(2)
C11 C12 N3 Co1 -41.7(2)
N4 Co1 N3 C13 151.3(2)
N1 Co1 N3 C13 -26.6(2)
N2 Co1 N3 C13 -107.9(2)
S2 Co1 N3 C13 -175.5(2)
S1 Co1 N3 C13 59.1(2)
N4 Co1 N3 C12 -86.40(18)
N1 Co1 N3 C12 95.69(18)
N2 Co1 N3 C12 14.41(18)
S2 Co1 N3 C12 -53.2(4)
S1 Co1 N3 C12 -178.64(17)
N4 Co1 N3 C14 29.02(17)
N1 Co1 N3 C14 -148.89(17)
N2 Co1 N3 C14 129.84(17)
S2 Co1 N3 C14 62.2(4)
S1 Co1 N3 C14 -63.22(16)
C13 N3 C14 C15 72.0(3)
C12 N3 C14 C15 -50.0(3)
Co1 N3 C14 C15 -163.5(2)
C13 N3 C14 C16 -161.8(2)
C12 N3 C14 C16 76.2(3)
Co1 N3 C14 C16 -37.3(3)
N3 C14 C16 O2 -155.5(3)
C15 C14 C16 O2 -28.0(4)
N3 C14 C16 N4 28.2(3)
C15 C14 C16 N4 155.7(3)
O2 C16 N4 C17 -13.5(5)
C14 C16 N4 C17 162.5(3)
O2 C16 N4 Co1 -179.8(3)
C14 C16 N4 Co1 -3.8(3)
N2 Co1 N4 C16 -99.0(2)
N3 Co1 N4 C16 -14.7(2)
S2 Co1 N4 C16 172.7(2)
S1 Co1 N4 C16 73.9(2)
N2 Co1 N4 C17 94.6(2)
N3 Co1 N4 C17 178.8(2)
S2 Co1 N4 C17 6.2(2)
S1 Co1 N4 C17 -92.6(2)
C16 N4 C17 C22 -163.1(3)
Co1 N4 C17 C22 2.8(3)
C16 N4 C17 C18 13.8(4)
Co1 N4 C17 C18 179.7(2)
C22 C17 C18 C19 3.0(4)
N4 C17 C18 C19 -173.8(3)
C17 C18 C19 C20 -0.2(5)
C18 C19 C20 C21 -2.6(5)
C19 C20 C21 C22 2.4(5)
C20 C21 C22 C17 0.5(5)
C20 C21 C22 S2 -171.8(2)
N4 C17 C22 C21 174.0(3)
C18 C17 C22 C21 -3.2(4)
N4 C17 C22 S2 -13.3(3)
C18 C17 C22 S2 169.5(2)
C2 C1 S1 C23 -44.8(3)
C6 C1 S1 C23 141.7(2)
C2 C1 S1 Co1 -168.7(2)
C6 C1 S1 Co1 17.9(2)
N4 Co1 S1 C1 163.16(12)
N1 Co1 S1 C1 -13.32(12)
N2 Co1 S1 C1 -47.2(3)
N3 Co1 S1 C1 -114.74(12)
S2 Co1 S1 C1 76.43(10)
N4 Co1 S1 C23 48.60(14)
N1 Co1 S1 C23 -127.87(14)
N2 Co1 S1 C23 -161.7(3)
N3 Co1 S1 C23 130.70(14)
S2 Co1 S1 C23 -38.13(13)
C21 C22 S2 C24 -48.6(3)
C17 C22 S2 C24 138.6(2)
C21 C22 S2 Co1 -171.7(2)
C17 C22 S2 Co1 15.5(2)
N4 Co1 S2 C22 -10.54(12)
N1 Co1 S2 C22 166.98(12)
N2 Co1 S2 C22 -110.72(12)
N3 Co1 S2 C22 -43.5(3)
S1 Co1 S2 C22 81.00(10)
N4 Co1 S2 C24 -124.74(14)
N1 Co1 S2 C24 52.78(15)
N2 Co1 S2 C24 135.08(14)
N3 Co1 S2 C24 -157.7(3)
S1 Co1 S2 C24 -33.20(13)
